data_2009734
loop_
_publ_author_name
'Engelhardt, U.'
'Rosefid, M.'

_publ_section_title
;
 Ein Zw\"olfring mit Phosphor(V), Kohlenstoff und Dimethylhydrazin als
 Ringbausteinen und grossen endocyclischen Torsionswinkeln um die
 N--N-Bindungen
;
_journal_issue 5
_journal_name_full 'Acta Crystallographica Section C'
_journal_page_first 775
_journal_page_last 777
_journal_paper_doi 10.1107/S0108270193008844
_journal_volume 50
_journal_year 1994
_chemical_formula_sum 'C22 H34 N8 O4 P2 S2'
_chemical_formula_weight 600.63
_symmetry_cell_setting orthorhombic
_symmetry_space_group_name_Hall 'P 2c -2n'
_symmetry_space_group_name_H-M 'P n a 21'
_atom_type_scat_source ' Cromer & Mann (1968); Stewart, Davidson & Simpson (1965)'
_cell_angle_alpha 90
_cell_angle_beta 90
_cell_angle_gamma 90
_cell_formula_units_Z 4
_cell_length_a 21.647(5)
_cell_length_b 11.738(2)
_cell_length_c 11.415(3)
_cell_measurement_reflns_used 78
_cell_measurement_temperature 293
_cell_measurement_theta_max 12.5
_cell_measurement_theta_min 5
_cell_volume 2900.5(11)
_diffrn_measurement_device 'Enraf-Nonius CAD4'
_diffrn_measurement_method \w
_diffrn_radiation_type MoK\a
_diffrn_radiation_wavelength 0.71069
_diffrn_reflns_av_R_equivalents 0.01
_diffrn_reflns_limit_h_max 22
_diffrn_reflns_limit_h_min 0
_diffrn_reflns_limit_k_max 12
_diffrn_reflns_limit_k_min 0
_diffrn_reflns_limit_l_max 12
_diffrn_reflns_limit_l_min 0
_diffrn_reflns_number 1989
_diffrn_reflns_theta_max 22
_diffrn_standards_decay_% <1
_diffrn_standards_interval_count 100
_diffrn_standards_number 3
_exptl_absorpt_coefficient_mu 0.27
_exptl_absorpt_correction_type keine
_exptl_crystal_colour Farblos
_exptl_crystal_density_diffrn 1.376
_exptl_crystal_description Prismenf\"ormig
_exptl_crystal_size_max 0.5
_exptl_crystal_size_mid 0.45
_exptl_crystal_size_min 0.25
_refine_diff_density_max 1.1
_refine_diff_density_min -1.2
_refine_ls_extinction_coef 1.27(7)
_refine_ls_extinction_method isotrop
_refine_ls_goodness_of_fit_obs 1.22
_refine_ls_hydrogen_treatment 'siehe Text'
_refine_ls_number_parameters 373
_refine_ls_number_reflns '1618 mit F~c~> F~o~'
_refine_ls_R_factor_obs 0.053
_refine_ls_shift/esd_max '0.30 [U~22~ C(22)]'
_refine_ls_structure_factor_coef F
_refine_ls_weighting_details w=1/\s^2^(F~o~)
_refine_ls_weighting_scheme calc
_refine_ls_wR_factor_obs 0.031
_reflns_number_observed 1162
_reflns_number_total 1888
_reflns_observed_criterion I>2\s(I)
_cod_data_source_file sh1063.cif
_cod_data_source_block '_structure_1_of_1'
_cod_depositor_comments
;
The following automatic conversions were performed:

'_refine_ls_weighting_scheme' value 'w=1/\s^2^(F~o~)' was changed to
'calc'. New tag '_refine_ls_weighting_details' was created. The value
of the new tag was set to 'w=1/\s^2^(F~o~)'.

Automatic conversion script
Id: cif_fix_values 3143 2015-03-26 13:38:13Z robertas 
;
_cod_original_cell_volume 2900(2)
_cod_database_code 2009734

loop_
_atom_site_label
_atom_site_fract_x
_atom_site_fract_y
_atom_site_fract_z
_atom_site_U_iso_or_equiv
S(1) .51100(10) .2047(3) .1766 .078(2)
S(2) .7754(2) .2427(3) .7577(4) .083(2)
P(3) .57460(10) .1820(2) .2922(4) .053(2)
P(9) .72300(10) .1948(2) .6322(4) .048(2)
O(1) .5801(3) .2746(5) .3939(6) .043(4)
O(2) .6880(3) .2903(5) .5592(5) .049(5)
O(6) .7345(3) .3206(6) .2898(7) .072(6)
O(12) .5527(3) .1762(6) .6602(8) .069(6)
N(1) .5383(4) .0794(7) .4890(10) .060(7)
N(2) .5686(4) .0658(7) .3820(10) .061(7)
N(4) .6437(4) .1710(6) .2316(8) .051(6)
N(5) .6925(4) .1443(7) .3097(8) .054(7)
N(7) .7757(4) .1972(7) .4228(9) .054(6)
N(8) .7558(4) .1293(7) .5164(8) .048(6)
N(10) .6700(4) .1022(6) .6781(9) .052(6)
N(11) .6300(4) .0632(7) .5933(8) .046(6)
C(1) .4740(5) .1140(10) .4850(10) .096(10)
C(2) .5505(5) -.0380(10) .3190(10) .071(9)
C(4) .6576(6) .1830(10) .1100(10) .096(11)
C(5) .7120(5) .0218(8) .2980(10) .066(8)
C(6) .7338(5) .2280(10) .3380(10) .049(8)
C(7) .8251(5) .2751(8) .4470(10) .087(10)
C(8) .7994(4) .0370(10) .5470(10) .075(10)
C(10) .6579(5) .0730(10) .8030(10) .083(10)
C(11) .6390(5) -.0601(9) .5690(10) .080(9)
C(12) .5715(5) .1127(9) .5870(10) .046(9)
C(13) .5596(4) .3878(8) .3830(10) .036(7)
C(14) .5780(5) .4560(10) .2950(10) .052(8)
C(15) .5569(7) .5680(10) .294(2) .095(13)
C(16) .5207(7) .6120(10) .380(2) .095(13)
C(17) .5031(6) .5400(10) .470(2) .072(11)
C(18) .5219(6) .4280(10) .4730(10) .059(9)
C(20) .6718(4) .3952(9) .6010(10) .040(7)
C(21) .6875(5) .4860(10) .5297(9) .043(7)
C(22) .6674(6) .5960(10) .562(2) .068(10)
C(23) .6319(6) .6120(10) .6620(10) .071(10)
C(24) .6167(5) .5180(10) .7290(10) .069(9)
C(25) .6348(5) .4090(10) .6980(10) .048(8)
H(1401) .614(4) .425(7) .243(7) ?
H(1501) .564(5) .611(8) .216(9) ?
H(1601) .496(4) .698(8) .342(9) ?
H(1701) .478(4) .567(8) .534(8) ?
H(1801) .515(5) .390(8) .532(8) ?
H(2101) .704(3) .468(6) .445(7) ?
H(2201) .686(5) .655(8) .528(8) ?
H(2301) .626(5) .672(7) .680(10) ?
H(2401) .582(4) .544(7) .814(7) ?
H(2501) .614(3) .340(6) .756(7) ?
H(11) .4720 .1882 .4424 ?
H(12) .4511 .0546 .4392 ?
H(13) .4522 .1236 .5613 ?
H(21) .5599 -.1053 .3701 ?
H(22) .5050 -.0347 .3041 ?
H(23) .5723 -.0479 .2429 ?
H(41) .6891 .2447 .1025 ?
H(42) .6759 .1091 .0832 ?
H(43) .6231 .2017 .0548 ?
H(51) .6758 -.0282 .3165 ?
H(52) .7261 .0076 .2164 ?
H(53) .7464 .0030 .3536 ?
H(71) .8110 .3270 .5113 ?
H(72) .8613 .2295 .4749 ?
H(73) .8393 .3235 .3804 ?
H(81) .8052 -.0124 .4772 ?
H(82) .8398 .0729 .5692 ?
H(83) .7852 -.0110 .6142 ?
H(101) .6161 .1040 .8221 ?
H(102) .6574 -.0115 .8083 ?
H(103) .6870 .1019 .8640 ?
H(111) .6824 -.0726 .5418 ?
H(112) .6318 -.1040 .6429 ?
H(113) .6100 -.0886 .5075 ?

loop_
_geom_angle_atom_site_label_1
_geom_angle_atom_site_label_2
_geom_angle_atom_site_label_3
_geom_angle
_geom_angle_publ_flag
S(1) P(3) O(1) 117.3(3) yes
O(1) P(3) N(2) 96.4(5) yes
O(1) P(3) N(4) 106.9(4) yes
N(2) P(3) N(4) 105.0(4) yes
S(2) P(9) O(2) 117.9(3) yes
O(2) P(9) N(8) 96.4(4) yes
O(2) P(9) N(10) 107.2(4) yes
N(8) P(9) N(10) 103.8(4) yes
P(3) O(1) C(13) 123.7(7) no
S(2) P(9) N(10) 111.5(4) no
O(2) P(9) C(20) 125.0(7) no
N(2) N(1) C(1) 117.0(10) no
N(2) N(1) C(12) 119.5(9) no
C(1) N(1) C(12) 116.0(10) no
P(3) N(2) N(1) 117.9(7) no
P(3) N(2) C(2) 112.7(9) no
N(1) N(2) C(2) 113.5(8) no
P(3) N(4) N(5) 115.3(7) no
P(3) N(4) C(4) 126.2(8) no
N(5) N(4) C(4) 118.4(8) no
N(4) N(5) C(5) 111.5(8) no
N(4) N(5) C(6) 118.4(8) no
C(5) N(5) C(6) 121.8(8) no
N(8) N(7) C(6) 118.9(8) no
N(8) N(7) C(7) 116.3(10) no
C(6) N(7) C(7) 117.3(9) no
P(9) N(8) N(7) 117.9(7) no
P(9) N(8) C(8) 114.5(7) no
N(7) N(8) C(8) 113.7(8) no
P(9) N(10) N(11) 115.5(7) no
P(9) N(10) C(10) 124.8(7) no
N(11) N(10) C(10) 119.1(8) no

loop_
_geom_bond_atom_site_label_1
_geom_bond_atom_site_label_2
_geom_bond_distance
_geom_bond_publ_flag
P(3) S(1) 1.926(4) yes
P(3) O(1) 1.593(8) yes
P(3) N(2) 1.710(10) yes
P(3) N(4) 1.653(9) yes
N(1) N(2) 1.39(2) yes
N(4) N(5) 1.420(10) yes
C(6) O(6) 1.220(10) yes
C(6) N(5) 1.370(10) yes
C(6) N(7) 1.37(2) yes
P(9) S(2) 1.911(5) yes
P(9) O(2) 1.589(7) yes
P(9) N(8) 1.687(9) yes
P(9) N(10) 1.665(9) yes
N(7) N(8) 1.400(10) yes
N(10) N(11) 1.380(10) yes
C(12) O(12) 1.190(10) yes
C(12) N(1) 1.39(2) yes
C(12) N(11) 1.390(10) yes
O(1) C(13) 1.410(10) no
N(1) C(1) 1.450(10) no
N(2) C(2) 1.470(10) no
N(7) C(7) 1.430(10) no
N(8) C(8) 1.480(10) no
C(13) C(14) 1.34(2) no
C(14) C(15) 1.39(2) no
C(15) C(16) 1.35(3) no
C(16) C(17) 1.39(2) no
C(17) C(18) 1.37(2) no
C(18) C(13) 1.40(2) no
O(2) C(20) 1.370(10) no
N(4) C(4) 1.430(10) no
N(5) C(5) 1.500(10) no
N(10) C(10) 1.48(2) no
N(11) C(11) 1.490(10) no
C(20) C(21) 1.390(10) no
C(21) C(22) 1.41(2) no
C(22) C(23) 1.39(2) no
C(23) C(24) 1.38(2) no
C(24) C(25) 1.39(2) no
C(25) C(20) 1.37(2) no

loop_
_geom_torsion_atom_site_label_1
_geom_torsion_atom_site_label_2
_geom_torsion_atom_site_label_3
_geom_torsion_atom_site_label_4
_geom_torsion
_geom_torsion_publ_flag
C(1) N(1) N(2) C(2) -74.0(10) yes
C(12) N(1) N(2) P(3) -89.0(10) yes
C(1) N(1) N(2) P(3) 61.0(10) yes
C(12) N(1) N(2) C(2) 136.0(10) yes
C(4) N(4) N(5) C(5) -74.0(10) yes
P(3) N(4) N(5) C(6) -106.8(9) yes
C(4) N(4) N(5) C(6) 75.0(10) yes
P(3) N(4) N(5) C(5) 104.2(8) yes
C(7) N(7) N(8) C(8) -73.0(10) yes
C(6) N(7) N(8) P(9) -84.0(10) yes
C(7) N(7) N(8) P(9) 65.0(10) yes
C(6) N(7) N(8) C(8) 138.0(10) yes
C(10) N(10) N(11) C(11) -76.0(10) yes
P(9) N(10) N(11) C(12) -100.0(10) yes
C(10) N(10) N(11) C(12) 72.0(10) yes
P(9) N(10) N(11) C(11) 112.9(8) yes
C(1) N(1) C(12) O(12) -8.0(10) yes
N(2) N(1) C(12) O(12) 142.0(10) yes
C(1) N(1) C(12) N(11) 171.1(9) yes
N(2) N(1) C(12) N(11) -38.0(10) yes
C(11) N(11) C(12) O(12) 135.0(10) yes
N(10) N(11) C(12) O(12) -10(2) yes
C(11) N(11) C(12) N(1) -45.0(10) yes
N(10) N(11) C(12) N(1) 171.2(9) yes
C(7) N(7) C(6) O(6) -5(2) yes
N(8) N(7) C(6) O(6) 144.0(10) yes
C(7) N(7) C(6) N(5) 172.0(10) yes
N(8) N(7) C(6) N(5) -39.0(10) yes
C(5) N(5) C(6) O(6) 137.0(10) yes
N(4) N(5) C(6) O(6) -9(2) yes
C(5) N(5) C(6) N(7) -40.0(10) yes
N(4) N(5) C(6) N(7) 174.1(9) yes
N(1) N(2) P(3) N(4) 143.0(8) yes
N(5) N(4) P(3) N(2) -45.9(8) yes
N(7) N(8) P(9) N(10) 146.0(7) yes
N(11) N(10) P(9) N(8) -51.8(7) yes
